data_4063458
loop_
_publ_author_name
'Phillips, Andrew D.'
'Zava, Olivier'
'Scopelitti, Rosario'
'Nazarov, Alexey A.'
'Dyson, Paul J.'

_publ_contact_author_address
;Faculte des sciences de base
Institut de Chimie Moleculaire et Biologique
EPFL-BCH, CH-1015 Lausanne, Switzerland 
;
_publ_contact_author_email paul.dyson@epfl.ch
_publ_contact_author_fax '+41 21 69 39885'
_publ_contact_author_name 'Paul J. Dyson'
_publ_contact_author_phone '+41 21 69 39854'
_publ_section_title
;
 Rational Design of Highly Cytotoxic \h6-Arene
 \b-Diketiminato&#x2212;Ruthenium Complexes
;
_journal_issue 2
_journal_name_full Organometallics
_journal_page_first 417
_journal_paper_doi 10.1021/om900991b
_journal_volume 29
_journal_year 2010
_chemical_formula_moiety 'C27 H25 Cl1 F6 N2 Ru, C1 H2 Cl2'
_chemical_formula_sum 'C28 H27 Cl3 F6 N2 Ru'
_chemical_formula_weight 712.94
_chemical_name_common BzRuClNacNac(/a-CF3)
_chemical_name_systematic
; 
 ? 
;
_space_group_IT_number 2
_symmetry_cell_setting triclinic
_symmetry_Int_Tables_number 2
_symmetry_space_group_name_Hall '-P 1'
_symmetry_space_group_name_H-M 'P -1'
_atom_sites_solution_hydrogens geom
_atom_sites_solution_primary direct
_atom_sites_solution_secondary difmap
_audit_creation_method SHELXL-97
_cell_angle_alpha 91.374(7)
_cell_angle_beta 95.367(5)
_cell_angle_gamma 106.896(4)
_cell_formula_units_Z 2
_cell_length_a 7.9718(2)
_cell_length_b 10.1896(8)
_cell_length_c 18.2714(18)
_cell_measurement_reflns_used 104
_cell_measurement_temperature 100(2)
_cell_measurement_theta_max 20.158
_cell_measurement_theta_min 4.842
_cell_volume 1411.84(18)
_computing_cell_refinement 'Dirax/lsq (Duisenberg A.J.M., Nonius B.V., 1989-2000)'
_computing_data_collection 'Collect (Hooft, R.W.W., 1998. Nonius B.V., 1997-2000)'
_computing_data_reduction 'EvalCCD (Hooft R.W.W., Nonius B.V., 1998)'
_computing_molecular_graphics 'Diamond 3.2 (Brandenburg, K., Crystal Impact GbR, 2009)'
_computing_structure_refinement 'SHELXL-97 (Sheldrick G.M., Bruker AXS, 1997)'
_computing_structure_solution 'SHELXS-97 (Sheldrick G.M., Bruker AXS, 1990)'
_diffrn_ambient_temperature 100(2)
_diffrn_detector 'Apex II 95mm CCD camera'
_diffrn_detector_area_resol_mean 9.091
_diffrn_measured_fraction_theta_full 0.988
_diffrn_measured_fraction_theta_max 0.988
_diffrn_measurement_device_type 'Bruker-Nonus KappaCCD with \k-goniostat'
_diffrn_measurement_method 'squential \f and \w scans'
_diffrn_radiation_monochromator graphite
_diffrn_radiation_source 'fine-focus sealed tube'
_diffrn_radiation_type MoK\a
_diffrn_radiation_wavelength 0.71073
_diffrn_reflns_av_R_equivalents 0.0507
_diffrn_reflns_av_sigmaI/netI 0.0375
_diffrn_reflns_limit_h_max 9
_diffrn_reflns_limit_h_min -9
_diffrn_reflns_limit_k_max 12
_diffrn_reflns_limit_k_min -12
_diffrn_reflns_limit_l_max 21
_diffrn_reflns_limit_l_min -21
_diffrn_reflns_number 27157
_diffrn_reflns_theta_full 24.99
_diffrn_reflns_theta_max 24.99
_diffrn_reflns_theta_min 3.36
_diffrn_source 'Enraf Nonius FR590'
_exptl_absorpt_coefficient_mu 0.901
_exptl_absorpt_correction_T_max 0.860
_exptl_absorpt_correction_T_min 0.723
_exptl_absorpt_correction_type multi-scan
_exptl_absorpt_process_details
;
 Bruker Nonius Area Dector Scaling and Absorption Correction
 SADABS 2.10 (Bruker, 2003)
 based on an algorithm described by
 R.H. Blessing, Acta Cryst. (1995), a51, 33-38
;
_exptl_crystal_colour red
_exptl_crystal_density_diffrn 1.677
_exptl_crystal_density_method 'not measured'
_exptl_crystal_description block
_exptl_crystal_F_000 716
_exptl_crystal_size_max 0.484
_exptl_crystal_size_mid 0.282
_exptl_crystal_size_min 0.168
_refine_diff_density_max 0.631
_refine_diff_density_min -0.416
_refine_diff_density_rms 0.073
_refine_ls_extinction_method none
_refine_ls_goodness_of_fit_ref 1.117
_refine_ls_hydrogen_treatment constr
_refine_ls_matrix_type full
_refine_ls_number_parameters 422
_refine_ls_number_reflns 4907
_refine_ls_number_restraints 81
_refine_ls_restrained_S_all 1.111
_refine_ls_R_factor_all 0.0384
_refine_ls_R_factor_gt 0.0293
_refine_ls_shift/su_max 0.001
_refine_ls_shift/su_mean 0.000
_refine_ls_structure_factor_coef Fsqd
_refine_ls_weighting_details 'calc w=1/[\s^2^(Fo^2^)+(0.0080P)^2^+1.4206P] where P=(Fo^2^+2Fc^2^)/3'
_refine_ls_weighting_scheme calc
_refine_ls_wR_factor_gt 0.0512
_refine_ls_wR_factor_ref 0.0544
_reflns_number_gt 4335
_reflns_number_total 4907
_reflns_threshold_expression I>2/s(I)
_cod_data_source_file om900991b_si_001.cif
_cod_data_source_block adp308
_cod_database_code 4063458

loop_
_symmetry_equiv_pos_as_xyz
'x, y, z'
'-x, -y, -z'

loop_
_atom_site_label
_atom_site_type_symbol
_atom_site_fract_x
_atom_site_fract_y
_atom_site_fract_z
_atom_site_U_iso_or_equiv
_atom_site_adp_type
_atom_site_occupancy
_atom_site_symmetry_multiplicity
_atom_site_calc_flag
_atom_site_refinement_flags
_atom_site_disorder_assembly
_atom_site_disorder_group
C1 C 0.9229(3) 0.2457(3) 0.36640(15) 0.0135(6) Uani 1 1 d . . .
C2 C 1.0779(3) 0.2652(3) 0.33104(16) 0.0186(6) Uani 1 1 d . . .
C3 C 1.2398(4) 0.3271(3) 0.37246(18) 0.0260(7) Uani 1 1 d . . .
H3 H 1.3459 0.3407 0.3499 0.031 Uiso 1 1 calc R . .
C4 C 1.2479(4) 0.3686(3) 0.44544(18) 0.0285(8) Uani 1 1 d . . .
H4 H 1.3590 0.4112 0.4726 0.034 Uiso 1 1 calc R . .
C5 C 1.0944(4) 0.3484(3) 0.47946(16) 0.0236(7) Uani 1 1 d . . .
H5 H 1.1018 0.3774 0.5298 0.028 Uiso 1 1 calc R . .
C6 C 0.9286(3) 0.2857(3) 0.44071(15) 0.0157(6) Uani 1 1 d . . .
C7 C 1.0729(4) 0.2195(3) 0.25159(17) 0.0259(7) Uani 1 1 d . . .
H7A H 0.9740 0.2393 0.2227 0.039 Uiso 0.54(5) 1 calc PR A 5
H7B H 1.0579 0.1206 0.2479 0.039 Uiso 0.54(5) 1 calc PR A 5
H7C H 1.1835 0.2690 0.2326 0.039 Uiso 0.54(5) 1 calc PR A 5
H7D H 0.9713 0.1383 0.2389 0.039 Uiso 0.46(5) 1 d PR A 6
H7E H 1.1816 0.1968 0.2442 0.039 Uiso 0.46(5) 1 d PR A 6
H7F H 1.0625 0.2938 0.2200 0.039 Uiso 0.46(5) 1 d PR A 6
C8 C 0.7655(4) 0.2631(3) 0.48051(15) 0.0215(6) Uani 1 1 d . . .
H8A H 0.6605 0.2224 0.4458 0.032 Uiso 1 1 calc R . .
H8B H 0.7604 0.3512 0.5013 0.032 Uiso 1 1 calc R . .
H8C H 0.7698 0.2008 0.5202 0.032 Uiso 1 1 calc R . .
C9 C 0.6762(3) 0.2468(3) 0.28045(14) 0.0118(6) Uani 1 1 d . . .
C10 C 0.7382(4) 0.4041(3) 0.28891(15) 0.0191(6) Uani 1 1 d . . .
C11 C 0.5389(3) 0.1928(3) 0.22450(14) 0.0139(6) Uani 1 1 d . . .
H11 H 0.4794 0.2540 0.2042 0.017 Uiso 1 1 calc R . .
C12 C 0.4816(3) 0.0574(3) 0.19577(14) 0.0130(6) Uani 1 1 d . . .
C13 C 0.3618(4) 0.0351(3) 0.12287(15) 0.0206(7) Uani 1 1 d . . .
C14 C 0.4842(3) -0.1785(3) 0.18162(14) 0.0127(6) Uani 1 1 d . . .
C15 C 0.3334(3) -0.2865(3) 0.19194(15) 0.0202(6) Uani 1 1 d . . .
C16 C 0.3095(4) -0.4132(3) 0.15450(16) 0.0243(7) Uani 1 1 d . . .
H16 H 0.2087 -0.4876 0.1609 0.029 Uiso 1 1 calc R . .
C17 C 0.4294(4) -0.4325(3) 0.10829(16) 0.0249(7) Uani 1 1 d . . .
H17 H 0.4114 -0.5196 0.0838 0.030 Uiso 1 1 calc R . .
C18 C 0.5759(4) -0.3241(3) 0.09810(16) 0.0217(7) Uani 1 1 d . . .
H18 H 0.6572 -0.3375 0.0659 0.026 Uiso 1 1 calc R . .
C19 C 0.6066(3) -0.1956(3) 0.13407(14) 0.0149(6) Uani 1 1 d . . .
C20 C 0.1990(4) -0.2710(3) 0.24187(17) 0.0311(8) Uani 1 1 d . . .
H20A H 0.2336 -0.1767 0.2633 0.047 Uiso 1 1 calc R . .
H20B H 0.1929 -0.3351 0.2813 0.047 Uiso 1 1 calc R . .
H20C H 0.0832 -0.2910 0.2134 0.047 Uiso 1 1 calc R . .
C21 C 0.7693(3) -0.0810(3) 0.12234(15) 0.0209(7) Uani 1 1 d . . .
H21A H 0.8693 -0.0893 0.1555 0.031 Uiso 0.51(3) 1 calc PR B 3
H21B H 0.7491 0.0076 0.1327 0.031 Uiso 0.51(3) 1 calc PR B 3
H21C H 0.7952 -0.0871 0.0712 0.031 Uiso 0.51(3) 1 calc PR B 3
H21D H 0.8142 -0.0256 0.1685 0.031 Uiso 0.49(3) 1 d PR B 4
H21E H 0.7396 -0.0230 0.0843 0.031 Uiso 0.49(3) 1 d PR B 4
H21F H 0.8597 -0.1201 0.1066 0.031 Uiso 0.49(3) 1 d PR B 4
C22 C 0.6613(16) -0.1253(12) 0.4410(5) 0.0148(18) Uani 0.585(19) 1 d PU C 1
H22 H 0.6117 -0.1065 0.4839 0.018 Uiso 0.585(19) 1 calc PR C 1
C23 C 0.8340(16) -0.0459(10) 0.4288(6) 0.016(2) Uani 0.585(19) 1 d PU C 1
H23 H 0.9018 0.0240 0.4640 0.019 Uiso 0.585(19) 1 calc PR C 1
C24 C 0.9043(15) -0.0724(12) 0.3628(8) 0.019(2) Uani 0.585(19) 1 d PU C 1
H24 H 1.0185 -0.0183 0.3536 0.022 Uiso 0.585(19) 1 calc PR C 1
C25 C 0.8068(19) -0.1768(16) 0.3119(8) 0.018(2) Uani 0.585(19) 1 d PU C 1
H25 H 0.8548 -0.1939 0.2682 0.021 Uiso 0.585(19) 1 calc PR C 1
C26 C 0.637(2) -0.2574(19) 0.3252(8) 0.019(3) Uani 0.585(19) 1 d PU C 1
H26 H 0.5716 -0.3291 0.2904 0.023 Uiso 0.585(19) 1 calc PR C 1
C27 C 0.5618(16) -0.2333(11) 0.3890(7) 0.015(2) Uani 0.585(19) 1 d PU C 1
H27 H 0.4472 -0.2879 0.3974 0.018 Uiso 0.585(19) 1 calc PR C 1
C22B C 0.736(3) -0.0943(15) 0.4444(7) 0.017(3) Uani 0.415(19) 1 d PU C 2
H22B H 0.7269 -0.0571 0.4915 0.020 Uiso 0.415(19) 1 calc PR C 2
C23B C 0.887(2) -0.0426(14) 0.4081(9) 0.016(3) Uani 0.415(19) 1 d PU C 2
H23B H 0.9796 0.0322 0.4311 0.020 Uiso 0.415(19) 1 calc PR C 2
C24B C 0.906(2) -0.0964(19) 0.3393(9) 0.015(3) Uani 0.415(19) 1 d PU C 2
H24B H 1.0108 -0.0596 0.3162 0.018 Uiso 0.415(19) 1 calc PR C 2
C27B C 0.596(2) -0.205(2) 0.4081(9) 0.021(4) Uani 0.415(19) 1 d PU C 2
H27B H 0.4902 -0.2390 0.4304 0.026 Uiso 0.415(19) 1 calc PR C 2
C25B C 0.769(3) -0.206(2) 0.3053(13) 0.018(4) Uani 0.415(19) 1 d PU C 2
H25B H 0.7781 -0.2417 0.2578 0.021 Uiso 0.415(19) 1 calc PR C 2
C26B C 0.614(3) -0.264(2) 0.3413(11) 0.013(4) Uani 0.415(19) 1 d PU C 2
H26B H 0.5241 -0.3425 0.3196 0.016 Uiso 0.415(19) 1 calc PR C 2
C28 C 0.8306(5) 0.3012(4) 0.0150(2) 0.0549(12) Uani 1 1 d . . .
H28A H 0.8425 0.3467 -0.0324 0.066 Uiso 1 1 calc R . .
H28B H 0.7256 0.2195 0.0078 0.066 Uiso 1 1 calc R . .
N1 N 0.7540(3) 0.1754(2) 0.32450(11) 0.0108(5) Uani 1 1 d . C .
N2 N 0.5217(3) -0.0490(2) 0.22454(11) 0.0115(5) Uani 1 1 d . C .
F1 F 0.9021(2) 0.45929(17) 0.27176(11) 0.0356(5) Uani 1 1 d . . .
F2 F 0.7315(2) 0.44937(16) 0.35836(9) 0.0301(4) Uani 1 1 d . . .
F3 F 0.6352(2) 0.46159(16) 0.24609(9) 0.0279(4) Uani 1 1 d . . .
F4 F 0.4381(2) 0.00162(18) 0.06537(8) 0.0288(4) Uani 1 1 d . . .
F5 F 0.2102(2) -0.06507(19) 0.12507(10) 0.0327(4) Uani 1 1 d . . .
F6 F 0.3160(2) 0.14775(18) 0.10434(9) 0.0353(5) Uani 1 1 d . . .
Ru1 Ru 0.64987(3) -0.03904(2) 0.332888(12) 0.01101(6) Uani 1 1 d . . .
Cl1 Cl 0.39034(8) 0.01992(7) 0.37001(4) 0.01542(15) Uani 1 1 d . . .
Cl2 Cl 1.01703(10) 0.24735(8) 0.03775(4) 0.03228(19) Uani 1 1 d . . .
Cl3 Cl 0.79637(11) 0.41439(9) 0.08134(5) 0.0418(2) Uani 1 1 d . . .

loop_
_atom_site_aniso_label
_atom_site_aniso_U_11
_atom_site_aniso_U_22
_atom_site_aniso_U_33
_atom_site_aniso_U_23
_atom_site_aniso_U_13
_atom_site_aniso_U_12
C1 0.0120(13) 0.0084(14) 0.0184(15) 0.0005(11) -0.0024(11) 0.0014(11)
C2 0.0142(14) 0.0125(15) 0.0281(17) 0.0002(12) 0.0011(12) 0.0031(12)
C3 0.0129(14) 0.0171(17) 0.047(2) 0.0015(14) 0.0001(13) 0.0032(13)
C4 0.0197(16) 0.0155(17) 0.044(2) -0.0035(14) -0.0150(14) 0.0020(13)
C5 0.0308(17) 0.0136(16) 0.0210(16) -0.0011(12) -0.0102(13) 0.0026(13)
C6 0.0207(14) 0.0071(14) 0.0187(15) 0.0017(11) -0.0012(12) 0.0039(12)
C7 0.0193(15) 0.0244(18) 0.0327(19) -0.0021(14) 0.0118(13) 0.0017(13)
C8 0.0294(16) 0.0174(17) 0.0158(15) 0.0010(12) 0.0039(12) 0.0037(13)
C9 0.0123(13) 0.0105(15) 0.0131(14) 0.0020(11) 0.0062(11) 0.0024(11)
C10 0.0250(16) 0.0118(15) 0.0196(16) 0.0013(12) -0.0017(12) 0.0053(13)
C11 0.0135(13) 0.0164(16) 0.0148(14) 0.0028(11) 0.0029(11) 0.0086(12)
C12 0.0099(13) 0.0193(16) 0.0111(14) -0.0003(11) 0.0028(10) 0.0059(12)
C13 0.0194(15) 0.0228(17) 0.0203(16) -0.0034(13) -0.0018(12) 0.0090(13)
C14 0.0137(13) 0.0128(15) 0.0108(14) -0.0032(11) -0.0033(11) 0.0040(11)
C15 0.0200(15) 0.0196(17) 0.0171(16) -0.0011(12) -0.0019(12) 0.0011(13)
C16 0.0256(16) 0.0149(17) 0.0250(17) 0.0005(13) -0.0071(13) -0.0024(13)
C17 0.0321(17) 0.0165(17) 0.0257(17) -0.0069(13) -0.0116(14) 0.0116(14)
C18 0.0225(15) 0.0243(18) 0.0207(16) -0.0046(13) -0.0034(12) 0.0128(14)
C19 0.0138(13) 0.0170(16) 0.0147(15) -0.0001(12) -0.0017(11) 0.0068(12)
C20 0.0204(16) 0.030(2) 0.0323(19) -0.0076(15) 0.0085(14) -0.0106(14)
C21 0.0194(15) 0.0265(18) 0.0186(16) -0.0011(13) 0.0069(12) 0.0084(13)
C22 0.019(4) 0.016(4) 0.011(3) 0.007(3) 0.000(3) 0.008(4)
C23 0.021(5) 0.011(3) 0.015(4) 0.002(3) -0.006(3) 0.006(3)
C24 0.016(3) 0.021(5) 0.023(6) 0.007(4) 0.000(4) 0.013(3)
C25 0.023(5) 0.024(6) 0.016(4) 0.003(4) 0.004(4) 0.020(4)
C26 0.031(5) 0.014(4) 0.016(5) 0.001(4) -0.001(4) 0.013(4)
C27 0.018(4) 0.010(4) 0.015(4) 0.007(3) -0.002(3) 0.001(3)
C22B 0.033(8) 0.013(6) 0.008(4) 0.002(4) -0.003(6) 0.015(6)
C23B 0.023(6) 0.015(4) 0.014(6) -0.002(4) -0.008(5) 0.013(4)
C24B 0.017(5) 0.021(6) 0.012(7) 0.004(5) -0.001(5) 0.013(4)
C27B 0.020(6) 0.026(7) 0.021(7) 0.015(5) 0.007(5) 0.008(5)
C25B 0.020(7) 0.011(6) 0.023(5) -0.003(4) -0.006(5) 0.008(5)
C26B 0.013(5) 0.006(5) 0.021(7) 0.009(5) 0.006(5) 0.001(4)
C28 0.060(2) 0.076(3) 0.043(2) -0.030(2) -0.0245(19) 0.053(2)
N1 0.0094(10) 0.0120(12) 0.0110(12) -0.0003(9) 0.0021(9) 0.0029(9)
N2 0.0077(10) 0.0126(13) 0.0134(12) -0.0013(9) 0.0021(9) 0.0018(9)
F1 0.0258(10) 0.0179(10) 0.0574(13) 0.0134(9) 0.0057(9) -0.0039(8)
F2 0.0513(11) 0.0178(10) 0.0220(10) -0.0069(7) -0.0078(8) 0.0157(8)
F3 0.0415(10) 0.0151(9) 0.0278(10) 0.0030(7) -0.0108(8) 0.0137(8)
F4 0.0364(10) 0.0454(12) 0.0105(9) -0.0018(8) -0.0002(7) 0.0225(9)
F5 0.0157(9) 0.0426(12) 0.0333(11) -0.0062(9) -0.0091(7) 0.0026(8)
F6 0.0479(11) 0.0325(11) 0.0305(11) -0.0068(8) -0.0206(9) 0.0282(9)
Ru1 0.01248(11) 0.00951(12) 0.01085(11) 0.00056(8) 0.00051(8) 0.00315(9)
Cl1 0.0142(3) 0.0166(4) 0.0154(3) -0.0002(3) 0.0054(3) 0.0034(3)
Cl2 0.0264(4) 0.0368(5) 0.0363(5) -0.0047(4) -0.0007(3) 0.0153(4)
Cl3 0.0512(5) 0.0508(6) 0.0337(5) -0.0077(4) 0.0034(4) 0.0320(5)

loop_
_atom_type_symbol
_atom_type_description
_atom_type_scat_dispersion_real
_atom_type_scat_dispersion_imag
_atom_type_scat_source
C C 0.0033 0.0016 'International Tables Vol C Tables 4.2.6.8 and 6.1.1.4'
H H 0.0000 0.0000 'International Tables Vol C Tables 4.2.6.8 and 6.1.1.4'
N N 0.0061 0.0033 'International Tables Vol C Tables 4.2.6.8 and 6.1.1.4'
F F 0.0171 0.0103 'International Tables Vol C Tables 4.2.6.8 and 6.1.1.4'
Ru Ru -1.2594 0.8363 'International Tables Vol C Tables 4.2.6.8 and 6.1.1.4'
Cl Cl 0.1484 0.1585 'International Tables Vol C Tables 4.2.6.8 and 6.1.1.4'

loop_
_geom_angle_atom_site_label_1
_geom_angle_atom_site_label_2
_geom_angle_atom_site_label_3
_geom_angle
_geom_angle_site_symmetry_1
_geom_angle_site_symmetry_3
_geom_angle_publ_flag
C6 C1 C2 121.8(2) . . ?
C6 C1 N1 119.8(2) . . ?
C2 C1 N1 118.3(2) . . ?
C3 C2 C1 118.0(3) . . ?
C3 C2 C7 120.0(3) . . ?
C1 C2 C7 122.1(2) . . ?
C4 C3 C2 121.0(3) . . ?
C4 C3 H3 119.5 . . ?
C2 C3 H3 119.5 . . ?
C3 C4 C5 120.3(3) . . ?
C3 C4 H4 119.9 . . ?
C5 C4 H4 119.9 . . ?
C4 C5 C6 121.1(3) . . ?
C4 C5 H5 119.5 . . ?
C6 C5 H5 119.5 . . ?
C1 C6 C5 117.8(3) . . ?
C1 C6 C8 123.0(2) . . ?
C5 C6 C8 119.1(3) . . ?
C2 C7 H7A 109.5 . . ?
C2 C7 H7B 109.5 . . ?
C2 C7 H7C 109.5 . . ?
C2 C7 H7D 109.5 . . ?
C2 C7 H7E 109.5 . . ?
C2 C7 H7F 109.5 . . ?
C6 C8 H8A 109.5 . . ?
C6 C8 H8B 109.5 . . ?
H8A C8 H8B 109.5 . . ?
C6 C8 H8C 109.5 . . ?
H8A C8 H8C 109.5 . . ?
H8B C8 H8C 109.5 . . ?
N1 C9 C11 126.3(2) . . ?
N1 C9 C10 119.3(2) . . ?
C11 C9 C10 114.5(2) . . ?
F1 C10 F3 106.2(2) . . ?
F1 C10 F2 107.6(2) . . ?
F3 C10 F2 105.1(2) . . ?
F1 C10 C9 113.5(2) . . ?
F3 C10 C9 112.4(2) . . ?
F2 C10 C9 111.5(2) . . ?
C12 C11 C9 126.0(2) . . ?
C12 C11 H11 117.0 . . ?
C9 C11 H11 117.0 . . ?
N2 C12 C11 126.6(2) . . ?
N2 C12 C13 119.0(2) . . ?
C11 C12 C13 114.4(2) . . ?
F5 C13 F6 105.9(2) . . ?
F5 C13 F4 106.6(2) . . ?
F6 C13 F4 105.6(2) . . ?
F5 C13 C12 112.6(2) . . ?
F6 C13 C12 112.6(2) . . ?
F4 C13 C12 113.0(2) . . ?
C15 C14 C19 121.3(2) . . ?
C15 C14 N2 119.5(2) . . ?
C19 C14 N2 119.0(2) . . ?
C16 C15 C14 118.0(3) . . ?
C16 C15 C20 119.4(3) . . ?
C14 C15 C20 122.6(2) . . ?
C17 C16 C15 121.5(3) . . ?
C17 C16 H16 119.2 . . ?
C15 C16 H16 119.2 . . ?
C16 C17 C18 119.5(3) . . ?
C16 C17 H17 120.2 . . ?
C18 C17 H17 120.2 . . ?
C17 C18 C19 121.4(3) . . ?
C17 C18 H18 119.3 . . ?
C19 C18 H18 119.3 . . ?
C18 C19 C14 118.2(3) . . ?
C18 C19 C21 119.7(2) . . ?
C14 C19 C21 122.1(2) . . ?
C15 C20 H20A 109.5 . . ?
C15 C20 H20B 109.5 . . ?
H20A C20 H20B 109.5 . . ?
C15 C20 H20C 109.5 . . ?
H20A C20 H20C 109.5 . . ?
H20B C20 H20C 109.5 . . ?
C19 C21 H21A 109.5 . . ?
C19 C21 H21B 109.5 . . ?
C19 C21 H21C 109.5 . . ?
C19 C21 H21D 109.5 . . ?
C19 C21 H21E 109.5 . . ?
C19 C21 H21F 109.5 . . ?
C23 C22 C27 120.3(9) . . ?
C23 C22 Ru1 71.4(5) . . ?
C27 C22 Ru1 72.0(6) . . ?
C23 C22 H22 119.9 . . ?
C27 C22 H22 119.9 . . ?
Ru1 C22 H22 129.2 . . ?
C22 C23 C24 119.1(8) . . ?
C22 C23 Ru1 70.8(5) . . ?
C24 C23 Ru1 70.2(5) . . ?
C22 C23 H23 120.4 . . ?
C24 C23 H23 120.4 . . ?
Ru1 C23 H23 131.2 . . ?
C25 C24 C23 120.6(10) . . ?
C25 C24 Ru1 71.7(8) . . ?
C23 C24 Ru1 71.6(5) . . ?
C25 C24 H24 119.7 . . ?
C23 C24 H24 119.7 . . ?
Ru1 C24 H24 129.3 . . ?
C24 C25 C26 120.0(13) . . ?
C24 C25 Ru1 71.0(7) . . ?
C26 C25 Ru1 71.7(9) . . ?
C24 C25 H25 120.0 . . ?
C26 C25 H25 120.0 . . ?
Ru1 C25 H25 129.8 . . ?
C27 C26 C25 121.2(13) . . ?
C27 C26 Ru1 71.9(9) . . ?
C25 C26 Ru1 70.7(9) . . ?
C27 C26 H26 119.4 . . ?
C25 C26 H26 119.4 . . ?
Ru1 C26 H26 130.7 . . ?
C26 C27 C22 118.8(11) . . ?
C26 C27 Ru1 70.9(9) . . ?
C22 C27 Ru1 70.1(6) . . ?
C26 C27 H27 120.6 . . ?
C22 C27 H27 120.6 . . ?
Ru1 C27 H27 131.0 . . ?
C23B C22B C27B 117.8(11) . . ?
C23B C22B Ru1 72.3(7) . . ?
C27B C22B Ru1 69.2(8) . . ?
C23B C22B H22B 121.1 . . ?
C27B C22B H22B 121.1 . . ?
Ru1 C22B H22B 129.7 . . ?
C22B C23B C24B 122.6(13) . . ?
C22B C23B Ru1 71.2(7) . . ?
C24B C23B Ru1 73.5(9) . . ?
C22B C23B H23B 118.7 . . ?
C24B C23B H23B 118.7 . . ?
Ru1 C23B H23B 129.1 . . ?
C23B C24B C25B 118.5(17) . . ?
C23B C24B Ru1 70.4(8) . . ?
C25B C24B Ru1 70.5(12) . . ?
C23B C24B H24B 120.7 . . ?
C25B C24B H24B 120.7 . . ?
Ru1 C24B H24B 130.8 . . ?
C26B C27B C22B 121.1(15) . . ?
C26B C27B Ru1 74.2(12) . . ?
C22B C27B Ru1 72.9(8) . . ?
C26B C27B H27B 119.5 . . ?
C22B C27B H27B 119.5 . . ?
Ru1 C27B H27B 125.2 . . ?
C24B C25B C26B 120.7(19) . . ?
C24B C25B Ru1 73.4(11) . . ?
C26B C25B Ru1 71.2(13) . . ?
C24B C25B H25B 119.7 . . ?
C26B C25B H25B 119.7 . . ?
Ru1 C25B H25B 127.9 . . ?
C27B C26B C25B 119.1(18) . . ?
C27B C26B Ru1 69.3(12) . . ?
C25B C26B Ru1 71.4(12) . . ?
C27B C26B H26B 120.5 . . ?
C25B C26B H26B 120.5 . . ?
Ru1 C26B H26B 131.5 . . ?
Cl3 C28 Cl2 113.73(18) . . ?
Cl3 C28 H28A 108.8 . . ?
Cl2 C28 H28A 108.8 . . ?
Cl3 C28 H28B 108.8 . . ?
Cl2 C28 H28B 108.8 . . ?
H28A C28 H28B 107.7 . . ?
C9 N1 C1 119.0(2) . . ?
C9 N1 Ru1 122.70(17) . . ?
C1 N1 Ru1 118.22(15) . . ?
C12 N2 C14 120.7(2) . . ?
C12 N2 Ru1 122.47(17) . . ?
C14 N2 Ru1 116.77(16) . . ?
N1 Ru1 N2 88.09(8) . . ?
N1 Ru1 C24 94.9(3) . . ?
N2 Ru1 C24 126.5(4) . . ?
N1 Ru1 C27B 145.1(5) . . ?
N2 Ru1 C27B 125.0(5) . . ?
C24 Ru1 C27B 75.1(5) . . ?
N1 Ru1 C25 120.8(4) . . ?
N2 Ru1 C25 97.8(4) . . ?
C24 Ru1 C25 37.3(4) . . ?
C27B Ru1 C25 70.1(6) . . ?
N1 Ru1 C22 119.2(3) . . ?
N2 Ru1 C22 149.4(4) . . ?
C24 Ru1 C22 68.5(3) . . ?
C27B Ru1 C22 26.0(4) . . ?
C25 Ru1 C22 80.6(5) . . ?
N1 Ru1 C23 94.0(3) . . ?
N2 Ru1 C23 164.6(4) . . ?
C24 Ru1 C23 38.1(3) . . ?
C27B Ru1 C23 57.5(5) . . ?
C25 Ru1 C23 68.0(4) . . ?
C22 Ru1 C23 37.9(2) . . ?
N1 Ru1 C26 158.2(4) . . ?
N2 Ru1 C26 92.3(4) . . ?
C24 Ru1 C26 67.5(5) . . ?
C27B Ru1 C26 45.2(6) . . ?
C25 Ru1 C26 37.7(5) . . ?
C22 Ru1 C26 67.7(4) . . ?
C23 Ru1 C26 80.1(5) . . ?
N1 Ru1 C27 156.7(3) . . ?
N2 Ru1 C27 113.1(3) . . ?
C24 Ru1 C27 80.6(4) . . ?
C27B Ru1 C27 12.0(5) . . ?
C25 Ru1 C27 68.0(5) . . ?
C22 Ru1 C27 38.0(3) . . ?
C23 Ru1 C27 68.3(4) . . ?
C26 Ru1 C27 37.2(4) . . ?
N1 Ru1 C22B 109.0(4) . . ?
N2 Ru1 C22B 162.8(5) . . ?
C24 Ru1 C22B 56.0(4) . . ?
C27B Ru1 C22B 38.0(4) . . ?
C25 Ru1 C22B 75.6(5) . . ?
C22 Ru1 C22B 15.2(3) . . ?
C23 Ru1 C22B 22.7(4) . . ?
C26 Ru1 C22B 72.7(5) . . ?
C27 Ru1 C22B 49.8(4) . . ?
N1 Ru1 C23B 90.8(4) . . ?
N2 Ru1 C23B 149.9(5) . . ?
C24 Ru1 C23B 23.8(3) . . ?
C27B Ru1 C23B 66.6(5) . . ?
C25 Ru1 C23B 57.6(5) . . ?
C22 Ru1 C23B 51.1(4) . . ?
C23 Ru1 C23B 15.1(3) . . ?
C26 Ru1 C23B 78.1(5) . . ?
C27 Ru1 C23B 75.9(4) . . ?
C22B Ru1 C23B 36.5(4) . . ?
N1 Ru1 C26B 165.0(5) . . ?
N2 Ru1 C26B 97.4(5) . . ?
C24 Ru1 C26B 70.6(6) . . ?
C27B Ru1 C26B 36.5(5) . . ?
C25 Ru1 C26B 44.7(6) . . ?
C22 Ru1 C26B 60.0(5) . . ?
C23 Ru1 C26B 77.1(6) . . ?
C26 Ru1 C26B 9.2(7) . . ?
C27 Ru1 C26B 28.0(5) . . ?
C22B Ru1 C26B 66.6(6) . . ?
C23B Ru1 C26B 77.4(7) . . ?

loop_
_geom_bond_atom_site_label_1
_geom_bond_atom_site_label_2
_geom_bond_distance
_geom_bond_site_symmetry_2
_geom_bond_publ_flag
C1 C6 1.401(4) . ?
C1 C2 1.413(4) . ?
C1 N1 1.461(3) . ?
C2 C3 1.399(4) . ?
C2 C7 1.507(4) . ?
C3 C4 1.379(4) . ?
C3 H3 0.9500 . ?
C4 C5 1.388(4) . ?
C4 H4 0.9500 . ?
C5 C6 1.403(4) . ?
C5 H5 0.9500 . ?
C6 C8 1.511(4) . ?
C7 H7A 0.9800 . ?
C7 H7B 0.9800 . ?
C7 H7C 0.9800 . ?
C7 H7D 0.9800 . ?
C7 H7E 0.9800 . ?
C7 H7F 0.9800 . ?
C8 H8A 0.9800 . ?
C8 H8B 0.9800 . ?
C8 H8C 0.9800 . ?
C9 N1 1.327(3) . ?
C9 C11 1.400(3) . ?
C9 C10 1.533(4) . ?
C10 F1 1.334(3) . ?
C10 F3 1.345(3) . ?
C10 F2 1.351(3) . ?
C11 C12 1.393(4) . ?
C11 H11 0.9500 . ?
C12 N2 1.323(3) . ?
C12 C13 1.536(3) . ?
C13 F5 1.341(3) . ?
C13 F6 1.343(3) . ?
C13 F4 1.346(3) . ?
C14 C15 1.406(4) . ?
C14 C19 1.410(4) . ?
C14 N2 1.457(3) . ?
C15 C16 1.401(4) . ?
C15 C20 1.510(4) . ?
C16 C17 1.385(4) . ?
C16 H16 0.9500 . ?
C17 C18 1.385(4) . ?
C17 H17 0.9500 . ?
C18 C19 1.396(4) . ?
C18 H18 0.9500 . ?
C19 C21 1.508(4) . ?
C20 H20A 0.9800 . ?
C20 H20B 0.9800 . ?
C20 H20C 0.9800 . ?
C21 H21A 0.9800 . ?
C21 H21B 0.9800 . ?
C21 H21C 0.9800 . ?
C21 H21D 0.9800 . ?
C21 H21E 0.9800 . ?
C21 H21F 0.9800 . ?
C22 C23 1.421(9) . ?
C22 C27 1.430(11) . ?
C22 Ru1 2.186(9) . ?
C22 H22 0.9500 . ?
C23 C24 1.427(10) . ?
C23 Ru1 2.193(8) . ?
C23 H23 0.9500 . ?
C24 C25 1.393(14) . ?
C24 Ru1 2.175(12) . ?
C24 H24 0.9500 . ?
C25 C26 1.414(18) . ?
C25 Ru1 2.184(14) . ?
C25 H25 0.9500 . ?
C26 C27 1.406(16) . ?
C26 Ru1 2.197(19) . ?
C26 H26 0.9500 . ?
C27 Ru1 2.211(11) . ?
C27 H27 0.9500 . ?
C22B C23B 1.398(14) . ?
C22B C27B 1.433(15) . ?
C22B Ru1 2.227(12) . ?
C22B H22B 0.9500 . ?
C23B C24B 1.400(13) . ?
C23B Ru1 2.240(12) . ?
C23B H23B 0.9500 . ?
C24B C25B 1.401(18) . ?
C24B Ru1 2.279(18) . ?
C24B H24B 0.9500 . ?
C27B C26B 1.38(2) . ?
C27B Ru1 2.178(16) . ?
C27B H27B 0.9500 . ?
C25B C26B 1.44(2) . ?
C25B Ru1 2.24(2) . ?
C25B H25B 0.9500 . ?
C26B Ru1 2.24(3) . ?
C26B H26B 0.9500 . ?
C28 Cl3 1.747(3) . ?
C28 Cl2 1.748(3) . ?
C28 H28A 0.9900 . ?
C28 H28B 0.9900 . ?
N1 Ru1 2.114(2) . ?
N2 Ru1 2.127(2) . ?

loop_
_geom_torsion_atom_site_label_1
_geom_torsion_atom_site_label_2
_geom_torsion_atom_site_label_3
_geom_torsion_atom_site_label_4
_geom_torsion
_geom_torsion_site_symmetry_1
_geom_torsion_site_symmetry_2
_geom_torsion_site_symmetry_3
_geom_torsion_site_symmetry_4
_geom_torsion_publ_flag
C6 C1 C2 C3 -0.3(4) . . . . ?
N1 C1 C2 C3 -177.2(2) . . . . ?
C6 C1 C2 C7 178.6(3) . . . . ?
N1 C1 C2 C7 1.8(4) . . . . ?
C1 C2 C3 C4 -0.4(4) . . . . ?
C7 C2 C3 C4 -179.4(3) . . . . ?
C2 C3 C4 C5 0.6(4) . . . . ?
C3 C4 C5 C6 0.0(4) . . . . ?
C2 C1 C6 C5 0.8(4) . . . . ?
N1 C1 C6 C5 177.7(2) . . . . ?
C2 C1 C6 C8 -178.4(2) . . . . ?
N1 C1 C6 C8 -1.6(4) . . . . ?
C4 C5 C6 C1 -0.7(4) . . . . ?
C4 C5 C6 C8 178.6(3) . . . . ?
N1 C9 C10 F1 66.2(3) . . . . ?
C11 C9 C10 F1 -113.4(3) . . . . ?
N1 C9 C10 F3 -173.3(2) . . . . ?
C11 C9 C10 F3 7.1(3) . . . . ?
N1 C9 C10 F2 -55.6(3) . . . . ?
C11 C9 C10 F2 124.8(2) . . . . ?
N1 C9 C11 C12 -12.8(4) . . . . ?
C10 C9 C11 C12 166.7(2) . . . . ?
C9 C11 C12 N2 13.8(4) . . . . ?
C9 C11 C12 C13 -165.5(2) . . . . ?
N2 C12 C13 F5 53.3(3) . . . . ?
C11 C12 C13 F5 -127.4(2) . . . . ?
N2 C12 C13 F6 173.0(2) . . . . ?
C11 C12 C13 F6 -7.7(3) . . . . ?
N2 C12 C13 F4 -67.4(3) . . . . ?
C11 C12 C13 F4 111.9(3) . . . . ?
C19 C14 C15 C16 1.2(4) . . . . ?
N2 C14 C15 C16 -174.6(2) . . . . ?
C19 C14 C15 C20 -179.4(3) . . . . ?
N2 C14 C15 C20 4.9(4) . . . . ?
C14 C15 C16 C17 -0.3(4) . . . . ?
C20 C15 C16 C17 -179.8(3) . . . . ?
C15 C16 C17 C18 -0.6(4) . . . . ?
C16 C17 C18 C19 0.7(4) . . . . ?
C17 C18 C19 C14 0.1(4) . . . . ?
C17 C18 C19 C21 179.0(2) . . . . ?
C15 C14 C19 C18 -1.1(4) . . . . ?
N2 C14 C19 C18 174.7(2) . . . . ?
C15 C14 C19 C21 -179.9(2) . . . . ?
N2 C14 C19 C21 -4.1(4) . . . . ?
C27 C22 C23 C24 2.1(13) . . . . ?
Ru1 C22 C23 C24 -52.8(8) . . . . ?
C27 C22 C23 Ru1 54.9(8) . . . . ?
C22 C23 C24 C25 -1.5(15) . . . . ?
Ru1 C23 C24 C25 -54.6(10) . . . . ?
C22 C23 C24 Ru1 53.1(7) . . . . ?
C23 C24 C25 C26 0.2(19) . . . . ?
Ru1 C24 C25 C26 -54.4(13) . . . . ?
C23 C24 C25 Ru1 54.5(9) . . . . ?
C24 C25 C26 C27 1(2) . . . . ?
Ru1 C25 C26 C27 -53.4(14) . . . . ?
C24 C25 C26 Ru1 54.1(12) . . . . ?
C25 C26 C27 C22 0(2) . . . . ?
Ru1 C26 C27 C22 -53.0(10) . . . . ?
C25 C26 C27 Ru1 52.8(14) . . . . ?
C23 C22 C27 C26 -1.2(16) . . . . ?
Ru1 C22 C27 C26 53.3(12) . . . . ?
C23 C22 C27 Ru1 -54.6(8) . . . . ?
C27B C22B C23B C24B -1.2(19) . . . . ?
Ru1 C22B C23B C24B -55.0(13) . . . . ?
C27B C22B C23B Ru1 53.8(11) . . . . ?
C22B C23B C24B C25B 1(2) . . . . ?
Ru1 C23B C24B C25B -53.4(15) . . . . ?
C22B C23B C24B Ru1 54.0(11) . . . . ?
C23B C22B C27B C26B 3(2) . . . . ?
Ru1 C22B C27B C26B 58.7(17) . . . . ?
C23B C22B C27B Ru1 -55.3(10) . . . . ?
C23B C24B C25B C26B -2(3) . . . . ?
Ru1 C24B C25B C26B -55.5(19) . . . . ?
C23B C24B C25B Ru1 53.4(14) . . . . ?
C22B C27B C26B C25B -5(3) . . . . ?
Ru1 C27B C26B C25B 53.2(19) . . . . ?
C22B C27B C26B Ru1 -58.1(15) . . . . ?
C24B C25B C26B C27B 4(3) . . . . ?
Ru1 C25B C26B C27B -52.2(19) . . . . ?
C24B C25B C26B Ru1 56.5(18) . . . . ?
C11 C9 N1 C1 164.1(2) . . . . ?
C10 C9 N1 C1 -15.5(3) . . . . ?
C11 C9 N1 Ru1 -12.8(4) . . . . ?
C10 C9 N1 Ru1 167.61(17) . . . . ?
C6 C1 N1 C9 100.0(3) . . . . ?
C2 C1 N1 C9 -83.1(3) . . . . ?
C6 C1 N1 Ru1 -83.0(3) . . . . ?
C2 C1 N1 Ru1 94.0(3) . . . . ?
C11 C12 N2 C14 -166.9(2) . . . . ?
C13 C12 N2 C14 12.4(3) . . . . ?
C11 C12 N2 Ru1 11.1(4) . . . . ?
C13 C12 N2 Ru1 -169.64(17) . . . . ?
C15 C14 N2 C12 -99.7(3) . . . . ?
C19 C14 N2 C12 84.4(3) . . . . ?
C15 C14 N2 Ru1 82.2(2) . . . . ?
C19 C14 N2 Ru1 -93.7(2) . . . . ?
C9 N1 Ru1 N2 25.54(19) . . . . ?
C1 N1 Ru1 N2 -151.39(18) . . . . ?
C9 N1 Ru1 C24 152.0(4) . . . . ?
C1 N1 Ru1 C24 -25.0(4) . . . . ?
C9 N1 Ru1 C27B -137.2(8) . . . . ?
C1 N1 Ru1 C27B 45.9(8) . . . . ?
C9 N1 Ru1 C25 123.5(5) . . . . ?
C1 N1 Ru1 C25 -53.5(5) . . . . ?
C9 N1 Ru1 C22 -139.9(4) . . . . ?
C1 N1 Ru1 C22 43.2(4) . . . . ?
C9 N1 Ru1 C23 -169.8(4) . . . . ?
C1 N1 Ru1 C23 13.3(4) . . . . ?
C9 N1 Ru1 C26 117.1(11) . . . . ?
C1 N1 Ru1 C26 -59.9(11) . . . . ?
C9 N1 Ru1 C27 -130.4(8) . . . . ?
C1 N1 Ru1 C27 52.7(8) . . . . ?
C9 N1 Ru1 C22B -152.3(5) . . . . ?
C1 N1 Ru1 C22B 30.7(5) . . . . ?
C9 N1 Ru1 C23B 175.4(5) . . . . ?
C1 N1 Ru1 C23B -1.5(5) . . . . ?
C9 N1 Ru1 C26B 137(2) . . . . ?
C1 N1 Ru1 C26B -40(2) . . . . ?
C12 N2 Ru1 N1 -24.76(19) . . . . ?
C14 N2 Ru1 N1 153.31(17) . . . . ?
C12 N2 Ru1 C24 -119.4(4) . . . . ?
C14 N2 Ru1 C24 58.6(4) . . . . ?
C12 N2 Ru1 C27B 143.3(6) . . . . ?
C14 N2 Ru1 C27B -38.7(6) . . . . ?
C12 N2 Ru1 C25 -145.6(4) . . . . ?
C14 N2 Ru1 C25 32.5(4) . . . . ?
C12 N2 Ru1 C22 129.7(5) . . . . ?
C14 N2 Ru1 C22 -52.3(5) . . . . ?
C12 N2 Ru1 C23 -122.9(11) . . . . ?
C14 N2 Ru1 C23 55.2(11) . . . . ?
C12 N2 Ru1 C26 177.0(5) . . . . ?
C14 N2 Ru1 C26 -4.9(5) . . . . ?
C12 N2 Ru1 C27 145.1(4) . . . . ?
C14 N2 Ru1 C27 -36.8(4) . . . . ?
C12 N2 Ru1 C22B 148.4(15) . . . . ?
C14 N2 Ru1 C22B -33.6(15) . . . . ?
C12 N2 Ru1 C23B -113.0(7) . . . . ?
C14 N2 Ru1 C23B 65.1(7) . . . . ?
C12 N2 Ru1 C26B 169.3(6) . . . . ?
C14 N2 Ru1 C26B -12.6(5) . . . . ?
C25 C24 Ru1 N1 -137.4(8) . . . . ?
C23 C24 Ru1 N1 90.3(6) . . . . ?
C25 C24 Ru1 N2 -46.1(9) . . . . ?
C23 C24 Ru1 N2 -178.5(5) . . . . ?
C25 C24 Ru1 C27B 76.6(9) . . . . ?
C23 C24 Ru1 C27B -55.7(7) . . . . ?
C23 C24 Ru1 C25 -132.4(10) . . . . ?
C25 C24 Ru1 C22 103.2(8) . . . . ?
C23 C24 Ru1 C22 -29.2(5) . . . . ?
C25 C24 Ru1 C23 132.4(10) . . . . ?
C25 C24 Ru1 C26 29.4(8) . . . . ?
C23 C24 Ru1 C26 -103.0(7) . . . . ?
C25 C24 Ru1 C27 65.7(8) . . . . ?
C23 C24 Ru1 C27 -66.6(6) . . . . ?
C25 C24 Ru1 C22B 113.0(9) . . . . ?
C23 C24 Ru1 C22B -19.3(6) . . . . ?
C25 C24 Ru1 C23B 141.9(15) . . . . ?
C23 C24 Ru1 C23B 9.5(12) . . . . ?
C25 C24 Ru1 C26B 38.7(8) . . . . ?
C23 C24 Ru1 C26B -93.7(7) . . . . ?
C26B C27B Ru1 N1 -154.2(10) . . . . ?
C22B C27B Ru1 N1 -23.7(13) . . . . ?
C26B C27B Ru1 N2 47.1(13) . . . . ?
C22B C27B Ru1 N2 177.5(7) . . . . ?
C26B C27B Ru1 C24 -77.3(11) . . . . ?
C22B C27B Ru1 C24 53.2(7) . . . . ?
C26B C27B Ru1 C25 -38.5(11) . . . . ?
C22B C27B Ru1 C25 92.0(8) . . . . ?
C26B C27B Ru1 C22 -148.7(17) . . . . ?
C22B C27B Ru1 C22 -18.2(9) . . . . ?
C26B C27B Ru1 C23 -114.6(12) . . . . ?
C22B C27B Ru1 C23 15.9(6) . . . . ?
C26B C27B Ru1 C26 -4.4(15) . . . . ?
C22B C27B Ru1 C26 126.1(11) . . . . ?
C26B C27B Ru1 C27 39(3) . . . . ?
C22B C27B Ru1 C27 169(4) . . . . ?
C26B C27B Ru1 C22B -130.5(15) . . . . ?
C26B C27B Ru1 C23B -100.8(12) . . . . ?
C22B C27B Ru1 C23B 29.7(7) . . . . ?
C22B C27B Ru1 C26B 130.5(15) . . . . ?
C24 C25 Ru1 N1 51.8(9) . . . . ?
C26 C25 Ru1 N1 -176.1(7) . . . . ?
C24 C25 Ru1 N2 144.2(7) . . . . ?
C26 C25 Ru1 N2 -83.7(9) . . . . ?
C26 C25 Ru1 C24 132.1(12) . . . . ?
C24 C25 Ru1 C27B -91.4(8) . . . . ?
C26 C25 Ru1 C27B 40.7(8) . . . . ?
C24 C25 Ru1 C22 -66.7(7) . . . . ?
C26 C25 Ru1 C22 65.4(8) . . . . ?
C24 C25 Ru1 C23 -29.5(6) . . . . ?
C26 C25 Ru1 C23 102.6(9) . . . . ?
C24 C25 Ru1 C26 -132.1(12) . . . . ?
C24 C25 Ru1 C27 -104.0(8) . . . . ?
C26 C25 Ru1 C27 28.1(8) . . . . ?
C24 C25 Ru1 C22B -52.0(8) . . . . ?
C26 C25 Ru1 C22B 80.1(9) . . . . ?
C24 C25 Ru1 C23B -17.2(7) . . . . ?
C26 C25 Ru1 C23B 115.0(10) . . . . ?
C24 C25 Ru1 C26B -123.1(12) . . . . ?
C26 C25 Ru1 C26B 9.0(13) . . . . ?
C23 C22 Ru1 N1 -54.1(6) . . . . ?
C27 C22 Ru1 N1 173.9(6) . . . . ?
C23 C22 Ru1 N2 155.5(6) . . . . ?
C27 C22 Ru1 N2 23.5(9) . . . . ?
C23 C22 Ru1 C24 29.4(5) . . . . ?
C27 C22 Ru1 C24 -102.7(7) . . . . ?
C23 C22 Ru1 C27B 129.5(13) . . . . ?
C27 C22 Ru1 C27B -2.5(14) . . . . ?
C23 C22 Ru1 C25 66.1(6) . . . . ?
C27 C22 Ru1 C25 -66.0(7) . . . . ?
C27 C22 Ru1 C23 -132.0(9) . . . . ?
C23 C22 Ru1 C26 103.0(7) . . . . ?
C27 C22 Ru1 C26 -29.1(7) . . . . ?
C23 C22 Ru1 C27 132.0(9) . . . . ?
C23 C22 Ru1 C22B -3.3(16) . . . . ?
C27 C22 Ru1 C22B -135(2) . . . . ?
C23 C22 Ru1 C23B 10.5(7) . . . . ?
C27 C22 Ru1 C23B -121.6(8) . . . . ?
C23 C22 Ru1 C26B 108.7(8) . . . . ?
C27 C22 Ru1 C26B -23.4(8) . . . . ?
C22 C23 Ru1 N1 134.9(6) . . . . ?
C24 C23 Ru1 N1 -92.8(6) . . . . ?
C22 C23 Ru1 N2 -127.8(11) . . . . ?
C24 C23 Ru1 N2 4.6(14) . . . . ?
C22 C23 Ru1 C24 -132.3(8) . . . . ?
C22 C23 Ru1 C27B -23.7(7) . . . . ?
C24 C23 Ru1 C27B 108.7(8) . . . . ?
C22 C23 Ru1 C25 -103.5(7) . . . . ?
C24 C23 Ru1 C25 28.9(6) . . . . ?
C24 C23 Ru1 C22 132.3(8) . . . . ?
C22 C23 Ru1 C26 -66.2(6) . . . . ?
C24 C23 Ru1 C26 66.1(7) . . . . ?
C22 C23 Ru1 C27 -29.4(6) . . . . ?
C24 C23 Ru1 C27 102.9(6) . . . . ?
C22 C23 Ru1 C22B 2.3(11) . . . . ?
C24 C23 Ru1 C22B 134.6(12) . . . . ?
C22 C23 Ru1 C23B -147(2) . . . . ?
C24 C23 Ru1 C23B -14.8(19) . . . . ?
C22 C23 Ru1 C26B -57.4(7) . . . . ?
C24 C23 Ru1 C26B 75.0(7) . . . . ?
C27 C26 Ru1 N1 142.8(9) . . . . ?
C25 C26 Ru1 N1 9.0(17) . . . . ?
C27 C26 Ru1 N2 -126.5(8) . . . . ?
C25 C26 Ru1 N2 99.7(9) . . . . ?
C27 C26 Ru1 C24 104.7(8) . . . . ?
C25 C26 Ru1 C24 -29.1(8) . . . . ?
C27 C26 Ru1 C27B 13.6(9) . . . . ?
C25 C26 Ru1 C27B -120.2(11) . . . . ?
C27 C26 Ru1 C25 133.8(13) . . . . ?
C27 C26 Ru1 C22 29.6(7) . . . . ?
C25 C26 Ru1 C22 -104.1(9) . . . . ?
C27 C26 Ru1 C23 67.0(7) . . . . ?
C25 C26 Ru1 C23 -66.7(8) . . . . ?
C25 C26 Ru1 C27 -133.8(13) . . . . ?
C27 C26 Ru1 C22B 44.9(7) . . . . ?
C25 C26 Ru1 C22B -88.8(9) . . . . ?
C27 C26 Ru1 C23B 82.3(8) . . . . ?
C25 C26 Ru1 C23B -51.4(9) . . . . ?
C27 C26 Ru1 C26B -3(5) . . . . ?
C25 C26 Ru1 C26B -137(6) . . . . ?
C26 C27 Ru1 N1 -145.5(9) . . . . ?
C22 C27 Ru1 N1 -13.6(12) . . . . ?
C26 C27 Ru1 N2 60.8(9) . . . . ?
C22 C27 Ru1 N2 -167.3(5) . . . . ?
C26 C27 Ru1 C24 -65.0(8) . . . . ?
C22 C27 Ru1 C24 67.0(6) . . . . ?
C26 C27 Ru1 C27B -127(4) . . . . ?
C22 C27 Ru1 C27B 5(3) . . . . ?
C26 C27 Ru1 C25 -28.4(8) . . . . ?
C22 C27 Ru1 C25 103.5(7) . . . . ?
C26 C27 Ru1 C22 -131.9(11) . . . . ?
C26 C27 Ru1 C23 -102.6(9) . . . . ?
C22 C27 Ru1 C23 29.4(5) . . . . ?
C22 C27 Ru1 C26 131.9(11) . . . . ?
C26 C27 Ru1 C22B -118.0(10) . . . . ?
C22 C27 Ru1 C22B 14.0(7) . . . . ?
C26 C27 Ru1 C23B -88.8(9) . . . . ?
C22 C27 Ru1 C23B 43.2(6) . . . . ?
C26 C27 Ru1 C26B 1.0(19) . . . . ?
C22 C27 Ru1 C26B 132.9(15) . . . . ?
C23B C22B Ru1 N1 -63.9(7) . . . . ?
C27B C22B Ru1 N1 165.9(9) . . . . ?
C23B C22B Ru1 N2 123.4(17) . . . . ?
C27B C22B Ru1 N2 -7(2) . . . . ?
C23B C22B Ru1 C24 19.1(7) . . . . ?
C27B C22B Ru1 C24 -111.1(9) . . . . ?
C23B C22B Ru1 C27B 130.2(11) . . . . ?
C23B C22B Ru1 C25 54.2(7) . . . . ?
C27B C22B Ru1 C25 -76.0(9) . . . . ?
C23B C22B Ru1 C22 162(2) . . . . ?
C27B C22B Ru1 C22 31.5(18) . . . . ?
C23B C22B Ru1 C23 -12.9(11) . . . . ?
C27B C22B Ru1 C23 -143.2(14) . . . . ?
C23B C22B Ru1 C26 93.3(8) . . . . ?
C27B C22B Ru1 C26 -36.9(9) . . . . ?
C23B C22B Ru1 C27 127.3(9) . . . . ?
C27B C22B Ru1 C27 -2.9(11) . . . . ?
C27B C22B Ru1 C23B -130.2(11) . . . . ?
C23B C22B Ru1 C26B 100.7(9) . . . . ?
C27B C22B Ru1 C26B -29.5(9) . . . . ?
C22B C23B Ru1 N1 121.9(7) . . . . ?
C24B C23B Ru1 N1 -104.1(10) . . . . ?
C22B C23B Ru1 N2 -150.6(8) . . . . ?
C24B C23B Ru1 N2 -16.6(14) . . . . ?
C22B C23B Ru1 C24 -137.7(15) . . . . ?
C24B C23B Ru1 C24 -3.7(15) . . . . ?
C22B C23B Ru1 C27B -30.8(7) . . . . ?
C24B C23B Ru1 C27B 103.2(10) . . . . ?
C22B C23B Ru1 C25 -111.4(8) . . . . ?
C24B C23B Ru1 C25 22.6(9) . . . . ?
C22B C23B Ru1 C22 -6.1(8) . . . . ?
C24B C23B Ru1 C22 128.0(11) . . . . ?
C22B C23B Ru1 C23 19.3(18) . . . . ?
C24B C23B Ru1 C23 153(3) . . . . ?
C22B C23B Ru1 C26 -76.9(7) . . . . ?
C24B C23B Ru1 C26 57.1(9) . . . . ?
C22B C23B Ru1 C27 -38.8(7) . . . . ?
C24B C23B Ru1 C27 95.2(10) . . . . ?
C24B C23B Ru1 C22B 134.0(12) . . . . ?
C22B C23B Ru1 C26B -67.5(8) . . . . ?
C24B C23B Ru1 C26B 66.5(10) . . . . ?
C27B C26B Ru1 N1 106(2) . . . . ?
C25B C26B Ru1 N1 -26(3) . . . . ?
C27B C26B Ru1 N2 -142.8(11) . . . . ?
C25B C26B Ru1 N2 84.8(12) . . . . ?
C27B C26B Ru1 C24 91.1(11) . . . . ?
C25B C26B Ru1 C24 -41.3(11) . . . . ?
C25B C26B Ru1 C27B -132.4(17) . . . . ?
C27B C26B Ru1 C25 123.6(14) . . . . ?
C25B C26B Ru1 C25 -8.8(13) . . . . ?
C27B C26B Ru1 C22 15.3(8) . . . . ?
C25B C26B Ru1 C22 -117.2(13) . . . . ?
C27B C26B Ru1 C23 51.9(10) . . . . ?
C25B C26B Ru1 C23 -80.6(11) . . . . ?
C27B C26B Ru1 C26 160(7) . . . . ?
C25B C26B Ru1 C26 28(5) . . . . ?
C27B C26B Ru1 C27 -16.1(11) . . . . ?
C25B C26B Ru1 C27 -149(2) . . . . ?
C27B C26B Ru1 C22B 30.6(9) . . . . ?
C25B C26B Ru1 C22B -101.8(12) . . . . ?
C27B C26B Ru1 C23B 67.4(10) . . . . ?
C25B C26B Ru1 C23B -65.0(11) . . . . ?
